data_7132169
loop_
_publ_author_name
'Wang, Yi-Lin'
'Liu, Peng-Xiang'
'Zhang, Huan-Huan'
'Xu, Peng-Fei'
'Luo, Yong-Chun'

_publ_section_title
;
 Synthesis of benzo[<i>f</i>][1,2]thiazepine 1,1-dioxides based on the
 visible-light-mediated aza Patern&#xf2;-B&#xfc;chi reaction of
 benzo[<i>d</i>]isothiazole 1,1-dioxides with alkenes.
;
_journal_name_full 'Chemical communications (Cambridge, England)'
_journal_paper_doi 10.1039/d3cc03745b
_journal_year 2023
_chemical_formula_sum 'C15 H13 N O2 S'
_chemical_formula_weight 271.32
_space_group_crystal_system orthorhombic
_space_group_IT_number 33
_space_group_name_Hall 'P 2c -2n'
_space_group_name_H-M_alt 'P n a 21'
_atom_sites_solution_hydrogens geom
_audit_creation_method SHELXL-2014/7
_audit_update_record
;
2023-09-11 deposited with the CCDC.	2023-09-21 downloaded from the CCDC.
;
_cell_angle_alpha 90
_cell_angle_beta 90
_cell_angle_gamma 90
_cell_formula_units_Z 4
_cell_length_a 11.6930(16)
_cell_length_b 12.6184(17)
_cell_length_c 8.9005(12)
_cell_measurement_reflns_used 3685
_cell_measurement_temperature 296(2)
_cell_measurement_theta_max 28.39
_cell_measurement_theta_min 2.37
_cell_volume 1313.2(3)
_computing_cell_refinement 'Bruker SMART'
_computing_data_collection 'Bruker SMART APEX II'
_computing_data_reduction 'Bruker SAINT'
_computing_molecular_graphics SHELXTL
_computing_publication_material SHELXTL
_computing_structure_refinement 'SHELXL-2014/7 (Sheldrick, 2014)'
_computing_structure_solution 'SHELXL-2014/7 (Sheldrick, 2014)'
_diffrn_ambient_temperature 296(2)
_diffrn_detector_area_resol_mean 'fine-focus sealed tube'
_diffrn_measured_fraction_theta_full 0.998
_diffrn_measured_fraction_theta_max 0.924
_diffrn_measurement_device_type 'Bruker APEX II area detector'
_diffrn_measurement_method '\w scan'
_diffrn_radiation_type MoK\a
_diffrn_radiation_wavelength 0.71073
_diffrn_reflns_av_R_equivalents 0.0212
_diffrn_reflns_av_unetI/netI 0.0280
_diffrn_reflns_Laue_measured_fraction_full 0.998
_diffrn_reflns_Laue_measured_fraction_max 0.924
_diffrn_reflns_limit_h_max 15
_diffrn_reflns_limit_h_min -16
_diffrn_reflns_limit_k_max 17
_diffrn_reflns_limit_k_min -15
_diffrn_reflns_limit_l_max 10
_diffrn_reflns_limit_l_min -12
_diffrn_reflns_number 8634
_diffrn_reflns_point_group_measured_fraction_full 0.946
_diffrn_reflns_point_group_measured_fraction_max 0.784
_diffrn_reflns_theta_full 25.242
_diffrn_reflns_theta_max 31.202
_diffrn_reflns_theta_min 2.375
_exptl_absorpt_coefficient_mu 0.243
_exptl_absorpt_correction_type multi-scan
_exptl_absorpt_process_details SADABS
_exptl_crystal_colour colorless
_exptl_crystal_density_diffrn 1.372
_exptl_crystal_description block
_exptl_crystal_F_000 568
_exptl_crystal_size_max 0.300
_exptl_crystal_size_mid 0.200
_exptl_crystal_size_min 0.200
_exptl_transmission_factor_max 0.7462
_exptl_transmission_factor_min 0.6617
_refine_diff_density_max 0.195
_refine_diff_density_min -0.199
_refine_diff_density_rms 0.034
_refine_ls_abs_structure_details
;
 Flack x determined using 972 quotients [(I+)-(I-)]/[(I+)+(I-)]
 (Parsons, Flack and Wagner, Acta Cryst. B69 (2013) 249-259).
;
_refine_ls_abs_structure_Flack 0.08(3)
_refine_ls_extinction_method none
_refine_ls_goodness_of_fit_ref 1.003
_refine_ls_hydrogen_treatment constr
_refine_ls_matrix_type full
_refine_ls_number_parameters 172
_refine_ls_number_reflns 3333
_refine_ls_number_restraints 1
_refine_ls_restrained_S_all 1.003
_refine_ls_R_factor_all 0.0443
_refine_ls_R_factor_gt 0.0353
_refine_ls_shift/su_max 0.000
_refine_ls_shift/su_mean 0.000
_refine_ls_structure_factor_coef Fsqd
_refine_ls_weighting_details 'w=1/[\s^2^(Fo^2^)+(0.0550P)^2^+0.0881P] where P=(Fo^2^+2Fc^2^)/3'
_refine_ls_weighting_scheme calc
_refine_ls_wR_factor_gt 0.0890
_refine_ls_wR_factor_ref 0.0955
_reflns_Friedel_coverage 0.604
_reflns_Friedel_fraction_full 0.886
_reflns_Friedel_fraction_max 0.627
_reflns_number_gt 2797
_reflns_number_total 3333
_reflns_threshold_expression 'I > 2\s(I)'
_cod_data_source_file d3cc03745b2.cif
_cod_data_source_block 1_a_CCDC1
_cod_depositor_comments
;
The following automatic conversions were performed:

data item '_exptl_absorpt_correction_type' value 'Multi-scan' was
changed to 'multi-scan' in accordance with the
/home/data/users/saulius/crontab/automatic-downloads/rss-feeds/RSC/lib/dictionaries/cif_core.dic
dictionary named 'cif_core.dic' version 2.4.2 last updated on
2011-04-26.

Automatic conversion script
Id: cif_fix_values 8170 2020-07-09 18:12:32Z antanas 
;
_cod_database_code 7132169
_shelx_shelxl_version_number 2014/7
_shelx_space_group_comment
;
The symmetry employed for this shelxl refinement is uniquely defined
by the following loop, which should always be used as a source of
symmetry information in preference to the above space-group names.
They are only intended as comments.
;
_shelx_estimated_absorpt_t_min 0.931
_shelx_estimated_absorpt_t_max 0.953

loop_
_space_group_symop_operation_xyz
'x, y, z'
'-x, -y, z+1/2'
'x+1/2, -y+1/2, z'
'-x+1/2, y+1/2, z+1/2'

loop_
_atom_site_label
_atom_site_type_symbol
_atom_site_fract_x
_atom_site_fract_y
_atom_site_fract_z
_atom_site_U_iso_or_equiv
_atom_site_adp_type
_atom_site_occupancy
_atom_site_site_symmetry_order
_atom_site_calc_flag
_atom_site_refinement_flags_posn
_atom_site_refinement_flags_adp
_atom_site_refinement_flags_occupancy
_atom_site_disorder_assembly
_atom_site_disorder_group
C1 C 0.42356(19) 0.50187(19) 0.5569(3) 0.0488(6) Uani 1 1 d . . . . .
H1 H 0.4347 0.5730 0.5339 0.059 Uiso 1 1 calc R U . . .
C2 C 0.3162(2) 0.4605(2) 0.5506(3) 0.0583(7) Uani 1 1 d . . . . .
H2 H 0.2546 0.5036 0.5254 0.070 Uiso 1 1 calc R U . . .
C3 C 0.2989(2) 0.3555(3) 0.5812(4) 0.0675(8) Uani 1 1 d . . . . .
H3 H 0.2257 0.3270 0.5752 0.081 Uiso 1 1 calc R U . . .
C4 C 0.3891(3) 0.2924(2) 0.6207(4) 0.0692(9) Uani 1 1 d . . . . .
H4 H 0.3771 0.2211 0.6418 0.083 Uiso 1 1 calc R U . . .
C5 C 0.4989(2) 0.3347(2) 0.6292(3) 0.0567(7) Uani 1 1 d . . . . .
H5 H 0.5602 0.2918 0.6567 0.068 Uiso 1 1 calc R U . . .
C6 C 0.51650(19) 0.44018(18) 0.5969(3) 0.0423(5) Uani 1 1 d . . . . .
C7 C 0.6343(2) 0.4876(2) 0.6055(3) 0.0481(5) Uani 1 1 d . . . . .
H7 H 0.6904 0.4369 0.6446 0.058 Uiso 1 1 calc R U . . .
C8 C 0.6453(3) 0.5961(3) 0.6815(3) 0.0623(7) Uani 1 1 d . . . . .
H8A H 0.5751 0.6199 0.7289 0.075 Uiso 1 1 calc R U . . .
H8B H 0.7090 0.6005 0.7511 0.075 Uiso 1 1 calc R U . . .
C9 C 0.67649(19) 0.54131(17) 0.4598(3) 0.0396(4) Uani 1 1 d . . . . .
H9 H 0.6235 0.5329 0.3753 0.048 Uiso 1 1 calc R U . . .
C10 C 0.79945(18) 0.52395(18) 0.4171(3) 0.0417(5) Uani 1 1 d . . . . .
C11 C 0.8458(2) 0.4330(2) 0.3555(3) 0.0562(6) Uani 1 1 d . . . . .
H11 H 0.8008 0.3736 0.3371 0.067 Uiso 1 1 calc R U . . .
C12 C 0.9620(3) 0.4333(3) 0.3219(4) 0.0703(9) Uani 1 1 d . . . . .
H12 H 0.9951 0.3727 0.2813 0.084 Uiso 1 1 calc R U . . .
C13 C 1.0291(2) 0.5208(3) 0.3472(4) 0.0693(8) Uani 1 1 d . . . . .
H13 H 1.1063 0.5188 0.3220 0.083 Uiso 1 1 calc R U . . .
C14 C 0.9840(2) 0.6112(2) 0.4092(3) 0.0593(7) Uani 1 1 d . . . . .
H14 H 1.0291 0.6705 0.4274 0.071 Uiso 1 1 calc R U . . .
C15 C 0.86827(19) 0.61010(19) 0.4434(3) 0.0434(5) Uani 1 1 d . . . . .
N1 N 0.66816(14) 0.64793(15) 0.5347(2) 0.0437(4) Uani 1 1 d . . . . .
O1 O 0.82863(19) 0.74888(16) 0.6607(2) 0.0624(5) Uani 1 1 d . . . . .
O2 O 0.77362(18) 0.79488(14) 0.4035(3) 0.0606(5) Uani 1 1 d . . . . .
S1 S 0.78818(5) 0.71529(4) 0.51593(8) 0.04547(16) Uani 1 1 d . . . . .

loop_
_atom_site_aniso_label
_atom_site_aniso_U_11
_atom_site_aniso_U_22
_atom_site_aniso_U_33
_atom_site_aniso_U_23
_atom_site_aniso_U_13
_atom_site_aniso_U_12
C1 0.0472(12) 0.0488(12) 0.0504(15) 0.0041(10) -0.0014(10) 0.0053(9)
C2 0.0456(12) 0.0807(18) 0.0485(16) 0.0014(14) -0.0009(11) 0.0011(12)
C3 0.0559(16) 0.096(2) 0.0504(15) -0.0007(16) 0.0046(12) -0.0279(15)
C4 0.087(2) 0.0543(16) 0.066(2) 0.0040(14) 0.0152(16) -0.0237(15)
C5 0.0623(15) 0.0448(13) 0.0631(18) 0.0098(12) 0.0119(12) 0.0037(11)
C6 0.0422(11) 0.0436(11) 0.0409(12) 0.0038(10) 0.0057(9) 0.0020(9)
C7 0.0412(11) 0.0582(14) 0.0448(13) 0.0122(11) -0.0010(9) -0.0004(10)
C8 0.0654(17) 0.0835(19) 0.0380(13) -0.0067(13) 0.0055(12) -0.0217(15)
C9 0.0388(10) 0.0419(10) 0.0381(10) -0.0016(9) -0.0017(8) -0.0037(9)
C10 0.0399(10) 0.0476(11) 0.0378(11) 0.0014(10) 0.0003(9) 0.0012(9)
C11 0.0608(15) 0.0540(14) 0.0538(15) -0.0056(13) 0.0053(12) 0.0076(12)
C12 0.0660(18) 0.079(2) 0.066(2) -0.0042(16) 0.0126(14) 0.0259(17)
C13 0.0411(14) 0.097(2) 0.070(2) 0.0023(18) 0.0046(12) 0.0113(15)
C14 0.0376(12) 0.0788(17) 0.0615(17) 0.0032(15) -0.0028(11) -0.0066(12)
C15 0.0374(10) 0.0513(12) 0.0415(12) 0.0015(10) -0.0045(9) 0.0017(9)
N1 0.0381(8) 0.0469(9) 0.0461(11) -0.0068(9) -0.0006(8) -0.0017(7)
O1 0.0634(11) 0.0656(11) 0.0580(11) -0.0155(10) -0.0092(10) -0.0113(10)
O2 0.0647(12) 0.0480(9) 0.0691(14) 0.0084(9) -0.0056(10) -0.0046(8)
S1 0.0430(3) 0.0441(3) 0.0493(3) -0.0041(3) -0.0052(3) -0.0043(2)

loop_
_atom_type_symbol
_atom_type_description
_atom_type_scat_dispersion_real
_atom_type_scat_dispersion_imag
_atom_type_scat_source
C C 0.0033 0.0016 'International Tables Vol C Tables 4.2.6.8 and 6.1.1.4'
H H 0.0000 0.0000 'International Tables Vol C Tables 4.2.6.8 and 6.1.1.4'
N N 0.0061 0.0033 'International Tables Vol C Tables 4.2.6.8 and 6.1.1.4'
O O 0.0106 0.0060 'International Tables Vol C Tables 4.2.6.8 and 6.1.1.4'
S S 0.1246 0.1234 'International Tables Vol C Tables 4.2.6.8 and 6.1.1.4'

loop_
_geom_angle_atom_site_label_1
_geom_angle_atom_site_label_2
_geom_angle_atom_site_label_3
_geom_angle
_geom_angle_site_symmetry_1
_geom_angle_site_symmetry_3
_geom_angle_publ_flag
C2 C1 C6 121.3(2) . . ?
C2 C1 H1 119.3 . . ?
C6 C1 H1 119.3 . . ?
C1 C2 C3 119.9(3) . . ?
C1 C2 H2 120.0 . . ?
C3 C2 H2 120.0 . . ?
C2 C3 C4 120.1(3) . . ?
C2 C3 H3 119.9 . . ?
C4 C3 H3 119.9 . . ?
C3 C4 C5 120.1(3) . . ?
C3 C4 H4 119.9 . . ?
C5 C4 H4 119.9 . . ?
C6 C5 C4 119.8(3) . . ?
C6 C5 H5 120.1 . . ?
C4 C5 H5 120.1 . . ?
C5 C6 C1 118.7(2) . . ?
C5 C6 C7 120.7(2) . . ?
C1 C6 C7 120.6(2) . . ?
C6 C7 C8 117.0(2) . . ?
C6 C7 C9 115.1(2) . . ?
C8 C7 C9 87.25(18) . . ?
C6 C7 H7 111.8 . . ?
C8 C7 H7 111.8 . . ?
C9 C7 H7 111.8 . . ?
N1 C8 C7 91.15(19) . . ?
N1 C8 H8A 113.4 . . ?
C7 C8 H8A 113.4 . . ?
N1 C8 H8B 113.4 . . ?
C7 C8 H8B 113.4 . . ?
H8A C8 H8B 110.7 . . ?
C10 C9 N1 107.70(17) . . ?
C10 C9 C7 117.0(2) . . ?
N1 C9 C7 89.97(18) . . ?
C10 C9 H9 113.3 . . ?
N1 C9 H9 113.3 . . ?
C7 C9 H9 113.3 . . ?
C15 C10 C11 119.7(2) . . ?
C15 C10 C9 113.7(2) . . ?
C11 C10 C9 126.6(2) . . ?
C10 C11 C12 117.7(3) . . ?
C10 C11 H11 121.2 . . ?
C12 C11 H11 121.2 . . ?
C13 C12 C11 121.7(3) . . ?
C13 C12 H12 119.1 . . ?
C11 C12 H12 119.1 . . ?
C14 C13 C12 120.9(2) . . ?
C14 C13 H13 119.5 . . ?
C12 C13 H13 119.5 . . ?
C13 C14 C15 117.1(3) . . ?
C13 C14 H14 121.5 . . ?
C15 C14 H14 121.5 . . ?
C10 C15 C14 122.8(2) . . ?
C10 C15 S1 110.50(17) . . ?
C14 C15 S1 126.6(2) . . ?
C8 N1 C9 90.44(18) . . ?
C8 N1 S1 117.96(17) . . ?
C9 N1 S1 111.16(14) . . ?
O2 S1 O1 117.41(13) . . ?
O2 S1 N1 109.39(11) . . ?
O1 S1 N1 109.97(12) . . ?
O2 S1 C15 109.82(12) . . ?
O1 S1 C15 112.27(12) . . ?
N1 S1 C15 95.85(11) . . ?

loop_
_geom_bond_atom_site_label_1
_geom_bond_atom_site_label_2
_geom_bond_distance
_geom_bond_site_symmetry_2
_geom_bond_publ_flag
C1 C2 1.361(3) . ?
C1 C6 1.383(3) . ?
C1 H1 0.9300 . ?
C2 C3 1.368(4) . ?
C2 H2 0.9300 . ?
C3 C4 1.368(5) . ?
C3 H3 0.9300 . ?
C4 C5 1.393(4) . ?
C4 H4 0.9300 . ?
C5 C6 1.378(3) . ?
C5 H5 0.9300 . ?
C6 C7 1.504(3) . ?
C7 C8 1.532(4) . ?
C7 C9 1.545(3) . ?
C7 H7 0.9800 . ?
C8 N1 1.486(4) . ?
C8 H8A 0.9700 . ?
C8 H8B 0.9700 . ?
C9 C10 1.503(3) . ?
C9 N1 1.505(3) . ?
C9 H9 0.9800 . ?
C10 C15 1.373(3) . ?
C10 C11 1.383(3) . ?
C11 C12 1.392(4) . ?
C11 H11 0.9300 . ?
C12 C13 1.373(5) . ?
C12 H12 0.9300 . ?
C13 C14 1.372(5) . ?
C13 H13 0.9300 . ?
C14 C15 1.388(3) . ?
C14 H14 0.9300 . ?
C15 S1 1.748(2) . ?
N1 S1 1.6492(18) . ?
O1 S1 1.436(2) . ?
O2 S1 1.428(2) . ?

loop_
_geom_torsion_atom_site_label_1
_geom_torsion_atom_site_label_2
_geom_torsion_atom_site_label_3
_geom_torsion_atom_site_label_4
_geom_torsion
_geom_torsion_site_symmetry_1
_geom_torsion_site_symmetry_2
_geom_torsion_site_symmetry_3
_geom_torsion_site_symmetry_4
_geom_torsion_publ_flag
C6 C1 C2 C3 -1.3(4) . . . . ?
C1 C2 C3 C4 1.1(5) . . . . ?
C2 C3 C4 C5 -0.2(5) . . . . ?
C3 C4 C5 C6 -0.4(5) . . . . ?
C4 C5 C6 C1 0.2(4) . . . . ?
C4 C5 C6 C7 179.9(3) . . . . ?
C2 C1 C6 C5 0.6(4) . . . . ?
C2 C1 C6 C7 -179.1(2) . . . . ?
C5 C6 C7 C8 -136.1(3) . . . . ?
C1 C6 C7 C8 43.6(3) . . . . ?
C5 C6 C7 C9 123.6(3) . . . . ?
C1 C6 C7 C9 -56.7(3) . . . . ?
C6 C7 C8 N1 -108.7(2) . . . . ?
C9 C7 C8 N1 8.15(18) . . . . ?
C6 C7 C9 C10 -139.4(2) . . . . ?
C8 C7 C9 C10 101.9(2) . . . . ?
C6 C7 C9 N1 110.6(2) . . . . ?
C8 C7 C9 N1 -8.05(18) . . . . ?
N1 C9 C10 C15 -5.5(3) . . . . ?
C7 C9 C10 C15 -104.8(2) . . . . ?
N1 C9 C10 C11 175.1(2) . . . . ?
C7 C9 C10 C11 75.8(3) . . . . ?
C15 C10 C11 C12 -0.2(4) . . . . ?
C9 C10 C11 C12 179.1(3) . . . . ?
C10 C11 C12 C13 -0.6(5) . . . . ?
C11 C12 C13 C14 1.0(5) . . . . ?
C12 C13 C14 C15 -0.6(5) . . . . ?
C11 C10 C15 C14 0.7(4) . . . . ?
C9 C10 C15 C14 -178.7(2) . . . . ?
C11 C10 C15 S1 178.2(2) . . . . ?
C9 C10 C15 S1 -1.2(3) . . . . ?
C13 C14 C15 C10 -0.3(4) . . . . ?
C13 C14 C15 S1 -177.4(2) . . . . ?
C7 C8 N1 C9 -8.36(19) . . . . ?
C7 C8 N1 S1 -122.74(17) . . . . ?
C10 C9 N1 C8 -110.1(2) . . . . ?
C7 C9 N1 C8 8.29(18) . . . . ?
C10 C9 N1 S1 10.3(2) . . . . ?
C7 C9 N1 S1 128.68(15) . . . . ?
C8 N1 S1 O2 -154.0(2) . . . . ?
C9 N1 S1 O2 103.56(18) . . . . ?
C8 N1 S1 O1 -23.7(2) . . . . ?
C9 N1 S1 O1 -126.12(17) . . . . ?
C8 N1 S1 C15 92.6(2) . . . . ?
C9 N1 S1 C15 -9.86(18) . . . . ?
C10 C15 S1 O2 -106.41(19) . . . . ?
C14 C15 S1 O2 70.9(3) . . . . ?
C10 C15 S1 O1 121.03(18) . . . . ?
C14 C15 S1 O1 -61.6(3) . . . . ?
C10 C15 S1 N1 6.6(2) . . . . ?
C14 C15 S1 N1 -176.0(2) . . . . ?
